data_7245227
loop_
_publ_author_name
'Hossain, Muhammad Saddam'
'Ahmed, Fiaz'
'Karakalos, Stavros G.'
'Smith, Mark D.'
'Pant, Namrata'
'Garashchuk, Sophya'
'Greytak, Andrew B.'
'Docampo, Pablo'
'Shimizu, Linda S.'

_publ_section_title
;
 Structure--property investigations in urea tethered iodinated
 triphenylamines
;
_journal_name_full 'Physical Chemistry Chemical Physics'
_journal_paper_doi 10.1039/D2CP01856J
_journal_year 2022
_chemical_absolute_configuration ad
_chemical_formula_moiety 'C19 H13 I2 N O1'
_chemical_formula_sum 'C19 H13 I2 N O'
_chemical_formula_weight 525.10
_space_group_crystal_system monoclinic
_space_group_IT_number 7
_space_group_name_Hall 'P -2yc'
_space_group_name_H-M_alt 'P 1 c 1'
_atom_sites_solution_hydrogens geom
_atom_sites_solution_primary dual
_audit_creation_date 2020-08-11
_audit_creation_method
;
Olex2 1.2
(compiled 2018.05.29 svn.r3508 for OlexSys, GUI svn.r5506)
;
_audit_update_record
;
2022-04-11 deposited with the CCDC.	2022-07-18 downloaded from the CCDC.
;
_cell_angle_alpha 90
_cell_angle_beta 107.3914(9)
_cell_angle_gamma 90
_cell_formula_units_Z 2
_cell_length_a 9.7182(3)
_cell_length_b 8.0639(2)
_cell_length_c 11.5611(3)
_cell_measurement_reflns_used 9954
_cell_measurement_temperature 100(2)
_cell_measurement_theta_max 28.249
_cell_measurement_theta_min 2.196
_cell_volume 864.59(4)
_computing_cell_refinement 'SAINT V8.40A (Bruker, 2016)'
_computing_data_collection 'Bruker APEX3 v2019.1-0 (Bruker, 2019)'
_computing_data_reduction 'SAINT V8.40A (Bruker, 2016)'
_computing_molecular_graphics 'OLEX2 (Dolomanov et al., 2009)'
_computing_publication_material 'OLEX2 (Dolomanov et al., 2009)'
_computing_structure_refinement 'XL (Sheldrick, 2015)'
_computing_structure_solution 'XT (Sheldrick, 2015)'
_diffrn_ambient_temperature 100(2)
_diffrn_detector PHOTON-II
_diffrn_detector_area_resol_mean 7.39
_diffrn_detector_type 'area detector'
_diffrn_measured_fraction_theta_full 0.998
_diffrn_measured_fraction_theta_max 0.999
_diffrn_measurement_device 'three-circle diffractometer'
_diffrn_measurement_device_type 'Bruker D8 Quest'
_diffrn_measurement_method '\w and \f scans'
_diffrn_radiation_monochromator 'mirror optics'
_diffrn_radiation_probe x-ray
_diffrn_radiation_type MoK\a
_diffrn_radiation_wavelength 0.71073
_diffrn_reflns_av_R_equivalents 0.0280
_diffrn_reflns_av_unetI/netI 0.0213
_diffrn_reflns_Laue_measured_fraction_full 0.998
_diffrn_reflns_Laue_measured_fraction_max 0.999
_diffrn_reflns_limit_h_max 12
_diffrn_reflns_limit_h_min -12
_diffrn_reflns_limit_k_max 10
_diffrn_reflns_limit_k_min -10
_diffrn_reflns_limit_l_max 15
_diffrn_reflns_limit_l_min -15
_diffrn_reflns_number 24434
_diffrn_reflns_point_group_measured_fraction_full 0.988
_diffrn_reflns_point_group_measured_fraction_max 0.980
_diffrn_reflns_theta_full 25.242
_diffrn_reflns_theta_max 28.288
_diffrn_reflns_theta_min 2.196
_diffrn_source 'microfocus sealed X-ray tube'
_diffrn_source_type 'Incoatec I\ms'
_diffrn_standards_number 0
_exptl_absorpt_coefficient_mu 3.641
_exptl_absorpt_correction_T_max 0.4920
_exptl_absorpt_correction_T_min 0.4318
_exptl_absorpt_correction_type multi-scan
_exptl_absorpt_process_details
;
SADABS-2016/2 (Bruker,2016/2) was used for absorption correction. 
wR2(int) was 0.0533 before and 0.0466 after correction. 
The Ratio of minimum to maximum transmission is 0.8776.
 The \l/2 correction factor is Not present.
;
_exptl_crystal_colour yellow
_exptl_crystal_colour_primary yellow
_exptl_crystal_density_diffrn 2.017
_exptl_crystal_description plate
_exptl_crystal_F_000 496
_exptl_crystal_size_max 0.12
_exptl_crystal_size_mid 0.07
_exptl_crystal_size_min 0.05
_refine_diff_density_max 0.946
_refine_diff_density_min -0.760
_refine_diff_density_rms 0.091
_refine_ls_abs_structure_details
;
 Flack x determined using 1867 quotients [(I+)-(I-)]/[(I+)+(I-)]
 (Parsons, Flack and Wagner, Acta Cryst. B69 (2013) 249-259).
;
_refine_ls_abs_structure_Flack 0.019(11)
_refine_ls_extinction_method none
_refine_ls_goodness_of_fit_ref 1.160
_refine_ls_hydrogen_treatment constr
_refine_ls_matrix_type full
_refine_ls_number_parameters 225
_refine_ls_number_reflns 4193
_refine_ls_number_restraints 11
_refine_ls_restrained_S_all 1.166
_refine_ls_R_factor_all 0.0296
_refine_ls_R_factor_gt 0.0275
_refine_ls_shift/su_max 0.003
_refine_ls_shift/su_mean 0.000
_refine_ls_structure_factor_coef Fsqd
_refine_ls_weighting_details 'w=1/[\s^2^(Fo^2^)+(0.0165P)^2^+1.9317P] where P=(Fo^2^+2Fc^2^)/3'
_refine_ls_weighting_scheme calc
_refine_ls_wR_factor_gt 0.0644
_refine_ls_wR_factor_ref 0.0662
_reflns_Friedel_coverage 0.958
_reflns_Friedel_fraction_full 0.977
_reflns_Friedel_fraction_max 0.961
_reflns_number_gt 4035
_reflns_number_total 4193
_reflns_threshold_expression 'I > 2\s(I)'
_cod_data_source_file d2cp01856j2.cif
_cod_data_source_block mh_i2cho
_cod_depositor_comments
;
The following automatic conversions were performed:

data item '_diffrn_radiation_probe' value 'X-ray' was changed to
'x-ray' in accordance with the
/home/data/users/saulius/crontab/automatic-downloads/rss-feeds/RSC/lib/dictionaries/cif_core.dic
dictionary named 'cif_core.dic' version 2.4.2 last updated on
2011-04-26.

Automatic conversion script
Id: cif_fix_values 7556 2019-12-06 15:28:31Z antanas 
;
_cod_database_code 7245227
_shelx_shelxl_version_number 2018/3
_shelx_space_group_comment
;
The symmetry employed for this shelxl refinement is uniquely defined
by the following loop, which should always be used as a source of
symmetry information in preference to the above space-group names.
They are only intended as comments.
;
_shelx_estimated_absorpt_t_max 0.839
_shelx_estimated_absorpt_t_min 0.669
_olex2_refinement_description
;
1. Fixed Uiso
 At 1.2 times of:
  All C(H) groups
2. Restrained distances
 C10-C19 = C16-C20A = C16-C20B
 1.47 with sigma of 0.02
 O1-C19 = O2A-C20A = O2B-C20B
 1.25 with sigma of 0.02
 C9-C19 \\sim C11-C19
 with sigma of 0.02
3. Uiso/Uaniso restraints and constraints
Uiso(O1) = Uiso(C19)
Uiso(C20A) = Uiso(C20B)
4. Others
 1*[Sof(I3)]+1*[Sof(O2A)+Sof(C20A)+Sof(H20A)]+1*[Sof(O2B)+Sof(C20B)+Sof(H20B)]=
 1 with esd of 0.00001
 1*[Sof(I2)+Sof(O1)+Sof(C19)+Sof(H19)]+1*[Sof(O2A)+Sof(C20A)+Sof(H20A)]+1*
 [Sof(O2B)+Sof(C20B)+Sof(H20B)]=1 with esd of 0.00001
 Sof(I2)=1-FVAR(1)
 Sof(O1)=Sof(C19)=Sof(H19)=FVAR(1)
 Sof(O2A)=Sof(C20A)=Sof(H20A)=FVAR(3)
 Sof(O2B)=Sof(C20B)=Sof(H20B)=FVAR(4)
5.a Aromatic/amide H refined with riding coordinates:
 C19(H19), C20A(H20A), C20B(H20B), C2(H2), C3(H3), C5(H5), C6(H6), C8(H8),
 C9(H9), C11(H11), C12(H12), C14(H14), C15(H15), C17(H17), C18(H18)
;
_olex2_submission_special_instructions 'No special instructions were received'

loop_
_space_group_symop_operation_xyz
'x, y, z'
'x, -y, z+1/2'

loop_
_atom_site_label
_atom_site_type_symbol
_atom_site_fract_x
_atom_site_fract_y
_atom_site_fract_z
_atom_site_U_iso_or_equiv
_atom_site_adp_type
_atom_site_occupancy
_atom_site_site_symmetry_order
_atom_site_calc_flag
_atom_site_refinement_flags_posn
_atom_site_refinement_flags_adp
_atom_site_refinement_flags_occupancy
_atom_site_disorder_assembly
_atom_site_disorder_group
I1 I -0.04169(3) -0.01448(7) 0.03148(3) 0.03507(15) Uani 1 1 d . . . . .
I2 I 1.04199(5) 0.51680(9) 0.30915(5) 0.0333(2) Uani 0.7446(19) 1 d . . P A 1
O1 O 1.105(3) 0.572(3) 0.356(2) 0.051(5) Uiso 0.2554(19) 1 d D . P A 2
C19 C 1.006(3) 0.467(4) 0.317(3) 0.051(5) Uiso 0.2554(19) 1 d D . P A 2
H19 H 1.019627 0.400360 0.253762 0.061 Uiso 0.2554(19) 1 calc R . P A 2
I3 I 0.4937(3) 0.2524(3) 0.9716(2) 0.0434(8) Uani 0.2555(19) 1 d . . P B 1
O2A O 0.4043(18) 0.328(2) 0.9608(14) 0.039(3) Uiso 0.342(3) 1 d D . P B 2
C20A C 0.502(6) 0.252(10) 0.931(3) 0.059(7) Uiso 0.342(3) 1 d D . P B 2
H20A H 0.576911 0.194303 0.988810 0.070 Uiso 0.342(3) 1 calc R . P B 2
O2B O 0.571(2) 0.191(2) 1.0088(16) 0.056(4) Uiso 0.402(3) 1 d D . P B 3
C20B C 0.485(6) 0.261(8) 0.925(2) 0.059(7) Uiso 0.402(3) 1 d D . P B 3
H20B H 0.409229 0.321958 0.941482 0.070 Uiso 0.402(3) 1 calc R . P B 3
N1 N 0.5034(7) 0.2496(8) 0.4367(6) 0.0297(14) Uani 1 1 d . . . . .
C1 C 0.3765(8) 0.1972(8) 0.3428(6) 0.0290(13) Uani 1 1 d . . . . .
C2 C 0.2865(9) 0.0760(8) 0.3702(6) 0.0360(15) Uani 1 1 d . . . . .
H2 H 0.309370 0.033232 0.450260 0.043 Uiso 1 1 calc R . . . .
C3 C 0.1655(8) 0.0182(8) 0.2827(6) 0.0350(15) Uani 1 1 d . . . . .
H3 H 0.104650 -0.062215 0.302297 0.042 Uiso 1 1 calc R . . . .
C4 C 0.1348(7) 0.0799(8) 0.1656(6) 0.0298(13) Uani 1 1 d . . . . .
C5 C 0.2225(7) 0.2012(8) 0.1367(6) 0.0275(12) Uani 1 1 d . . . . .
H5 H 0.200287 0.243065 0.056455 0.033 Uiso 1 1 calc R . . . .
C6 C 0.3420(7) 0.2595(8) 0.2261(6) 0.0266(12) Uani 1 1 d . . . . .
H6 H 0.400760 0.342982 0.207123 0.032 Uiso 1 1 calc R . . . .
C7 C 0.6249(7) 0.3050(8) 0.4080(6) 0.0294(13) Uani 1 1 d . . . . .
C8 C 0.6650(7) 0.2375(8) 0.3116(6) 0.0276(12) Uani 1 1 d . . . . .
H8 H 0.609817 0.149490 0.265739 0.033 Uiso 1 1 calc R . . . .
C9 C 0.7853(7) 0.2972(8) 0.2812(6) 0.0283(12) Uani 1 1 d D . . . .
H9 H 0.809513 0.252074 0.213845 0.034 Uiso 1 1 calc R . . . .
C10 C 0.8688(7) 0.4224(8) 0.3500(6) 0.0327(14) Uani 1 1 d D . . . .
C11 C 0.8336(8) 0.4877(8) 0.4491(6) 0.0357(15) Uani 1 1 d D . . . .
H11 H 0.891647 0.572109 0.497116 0.043 Uiso 1 1 calc R . . . .
C12 C 0.7136(9) 0.4292(8) 0.4773(6) 0.0370(15) Uani 1 1 d . . . . .
H12 H 0.690594 0.474106 0.545265 0.044 Uiso 1 1 calc R . . . .
C13 C 0.4984(9) 0.2533(11) 0.5582(6) 0.0306(17) Uani 1 1 d . . . . .
C14 C 0.6192(9) 0.2000(11) 0.6508(8) 0.0352(19) Uani 1 1 d . . . . .
H14 H 0.702987 0.161899 0.632723 0.042 Uiso 1 1 calc R . . . .
C15 C 0.6146(10) 0.2038(11) 0.7702(7) 0.0354(19) Uani 1 1 d . . . . .
H15 H 0.696598 0.169689 0.833874 0.042 Uiso 1 1 calc R . . . .
C16 C 0.4931(9) 0.2560(11) 0.7970(6) 0.0319(18) Uani 1 1 d D . . . .
C17 C 0.3769(11) 0.3087(10) 0.7040(7) 0.0348(19) Uani 1 1 d . . . . .
H17 H 0.293662 0.345855 0.723357 0.042 Uiso 1 1 calc R . . . .
C18 C 0.3744(9) 0.3108(11) 0.5862(8) 0.0325(18) Uani 1 1 d . . . . .
H18 H 0.292343 0.349588 0.524475 0.039 Uiso 1 1 calc R . . . .

loop_
_atom_site_aniso_label
_atom_site_aniso_U_11
_atom_site_aniso_U_22
_atom_site_aniso_U_33
_atom_site_aniso_U_23
_atom_site_aniso_U_13
_atom_site_aniso_U_12
I1 0.0275(3) 0.0486(3) 0.0294(2) -0.0048(4) 0.0089(2) -0.0091(4)
I2 0.0223(4) 0.0411(4) 0.0363(4) 0.0019(4) 0.0085(3) -0.0059(4)
I3 0.0594(17) 0.0514(14) 0.0271(13) -0.0090(10) 0.0249(11) -0.0222(12)
N1 0.032(3) 0.030(3) 0.024(3) -0.001(3) 0.005(3) -0.010(2)
C1 0.040(4) 0.028(3) 0.019(3) -0.007(2) 0.010(3) -0.007(3)
C2 0.056(4) 0.032(3) 0.021(3) -0.004(3) 0.013(3) -0.012(3)
C3 0.045(4) 0.036(3) 0.030(3) -0.007(3) 0.020(3) -0.012(3)
C4 0.030(3) 0.035(3) 0.028(3) -0.007(3) 0.015(3) -0.004(3)
C5 0.027(3) 0.032(3) 0.023(3) -0.002(2) 0.007(2) 0.001(2)
C6 0.028(3) 0.029(3) 0.023(3) 0.000(2) 0.006(2) -0.001(2)
C7 0.036(3) 0.027(3) 0.021(3) 0.000(2) 0.002(3) 0.001(3)
C8 0.028(3) 0.028(3) 0.025(3) 0.002(2) 0.003(2) 0.000(2)
C9 0.027(3) 0.034(3) 0.019(3) 0.000(2) 0.001(2) -0.001(2)
C10 0.036(3) 0.030(3) 0.024(3) 0.003(2) -0.002(3) -0.004(3)
C11 0.046(4) 0.029(3) 0.025(3) -0.001(2) 0.000(3) -0.009(3)
C12 0.055(4) 0.029(3) 0.023(3) -0.002(2) 0.006(3) -0.008(3)
C13 0.038(4) 0.034(4) 0.020(3) -0.005(3) 0.008(3) -0.003(3)
C14 0.032(4) 0.044(5) 0.027(4) -0.003(3) 0.005(3) 0.001(4)
C15 0.045(5) 0.035(4) 0.022(3) 0.007(3) 0.004(3) 0.008(3)
C16 0.048(5) 0.025(4) 0.018(3) -0.002(3) 0.003(3) -0.003(3)
C17 0.057(6) 0.025(4) 0.021(3) 0.000(3) 0.009(3) -0.002(4)
C18 0.032(4) 0.030(4) 0.034(4) -0.006(3) 0.008(3) 0.004(3)

loop_
_atom_type_symbol
_atom_type_description
_atom_type_scat_dispersion_real
_atom_type_scat_dispersion_imag
_atom_type_scat_source
C C 0.0033 0.0016 'International Tables Vol C Tables 4.2.6.8 and 6.1.1.4'
H H 0.0000 0.0000 'International Tables Vol C Tables 4.2.6.8 and 6.1.1.4'
I I -0.4742 1.8119 'International Tables Vol C Tables 4.2.6.8 and 6.1.1.4'
N N 0.0061 0.0033 'International Tables Vol C Tables 4.2.6.8 and 6.1.1.4'
O O 0.0106 0.0060 'International Tables Vol C Tables 4.2.6.8 and 6.1.1.4'

loop_
_geom_angle_atom_site_label_1
_geom_angle_atom_site_label_2
_geom_angle_atom_site_label_3
_geom_angle
_geom_angle_site_symmetry_1
_geom_angle_site_symmetry_3
_geom_angle_publ_flag
O1 C19 H19 112.9 . . ?
O1 C19 C10 134(2) . . ?
C10 C19 H19 112.9 . . ?
O2A C20A H20A 121.7 . . ?
O2A C20A C16 117(3) . . ?
C16 C20A H20A 121.7 . . ?
O2B C20B H20B 118.5 . . ?
O2B C20B C16 123(3) . . ?
C16 C20B H20B 118.5 . . ?
C7 N1 C1 120.7(5) . . ?
C7 N1 C13 120.8(6) . . ?
C13 N1 C1 118.4(6) . . ?
C2 C1 N1 118.9(6) . . ?
C6 C1 N1 122.1(6) . . ?
C6 C1 C2 119.0(6) . . ?
C1 C2 H2 119.4 . . ?
C3 C2 C1 121.2(6) . . ?
C3 C2 H2 119.4 . . ?
C2 C3 H3 120.6 . . ?
C2 C3 C4 118.7(6) . . ?
C4 C3 H3 120.6 . . ?
C3 C4 I1 119.0(5) . . ?
C3 C4 C5 120.9(6) . . ?
C5 C4 I1 120.2(5) . . ?
C4 C5 H5 120.2 . . ?
C6 C5 C4 119.6(6) . . ?
C6 C5 H5 120.2 . . ?
C1 C6 C5 120.6(6) . . ?
C1 C6 H6 119.7 . . ?
C5 C6 H6 119.7 . . ?
N1 C7 C8 121.6(6) . . ?
N1 C7 C12 120.8(6) . . ?
C8 C7 C12 117.6(6) . . ?
C7 C8 H8 119.4 . . ?
C7 C8 C9 121.3(6) . . ?
C9 C8 H8 119.4 . . ?
C8 C9 H9 120.2 . . ?
C10 C9 C8 119.6(6) . . ?
C10 C9 H9 120.2 . . ?
C9 C10 I2 121.6(5) . . ?
C9 C10 C19 115.6(11) . . ?
C9 C10 C11 120.1(6) . . ?
C11 C10 I2 118.3(5) . . ?
C11 C10 C19 124.0(11) . . ?
C10 C11 H11 120.1 . . ?
C12 C11 C10 119.8(6) . . ?
C12 C11 H11 120.1 . . ?
C7 C12 H12 119.2 . . ?
C11 C12 C7 121.6(7) . . ?
C11 C12 H12 119.2 . . ?
C14 C13 N1 118.7(7) . . ?
C14 C13 C18 120.2(7) . . ?
C18 C13 N1 121.1(7) . . ?
C13 C14 H14 120.6 . . ?
C15 C14 C13 118.8(8) . . ?
C15 C14 H14 120.6 . . ?
C14 C15 H15 119.5 . . ?
C16 C15 C14 121.0(8) . . ?
C16 C15 H15 119.5 . . ?
C15 C16 I3 118.4(6) . . ?
C15 C16 C20A 115.5(16) . . ?
C15 C16 C20B 122.0(16) . . ?
C15 C16 C17 118.7(7) . . ?
C17 C16 I3 122.9(6) . . ?
C17 C16 C20A 125.8(17) . . ?
C17 C16 C20B 119.3(16) . . ?
C16 C17 H17 118.2 . . ?
C18 C17 C16 123.6(9) . . ?
C18 C17 H17 118.2 . . ?
C13 C18 H18 121.2 . . ?
C17 C18 C13 117.7(8) . . ?
C17 C18 H18 121.2 . . ?

loop_
_geom_bond_atom_site_label_1
_geom_bond_atom_site_label_2
_geom_bond_distance
_geom_bond_site_symmetry_2
_geom_bond_publ_flag
I1 C4 2.082(6) . ?
I2 C10 2.027(7) . ?
O1 C19 1.26(2) . ?
C19 H19 0.9500 . ?
C19 C10 1.53(2) . ?
I3 C16 2.018(7) . ?
O2A C20A 1.26(3) . ?
C20A H20A 0.9500 . ?
C20A C16 1.53(3) . ?
O2B C20B 1.21(3) . ?
C20B H20B 0.9500 . ?
C20B C16 1.51(2) . ?
N1 C1 1.441(9) . ?
N1 C7 1.392(10) . ?
N1 C13 1.421(9) . ?
C1 C2 1.409(9) . ?
C1 C6 1.383(9) . ?
C2 H2 0.9500 . ?
C2 C3 1.383(10) . ?
C3 H3 0.9500 . ?
C3 C4 1.388(9) . ?
C4 C5 1.402(9) . ?
C5 H5 0.9500 . ?
C5 C6 1.386(9) . ?
C6 H6 0.9500 . ?
C7 C8 1.397(9) . ?
C7 C12 1.406(9) . ?
C8 H8 0.9500 . ?
C8 C9 1.403(9) . ?
C9 H9 0.9500 . ?
C9 C10 1.388(9) . ?
C10 C11 1.394(10) . ?
C11 H11 0.9500 . ?
C11 C12 1.384(11) . ?
C12 H12 0.9500 . ?
C13 C14 1.400(11) . ?
C13 C18 1.415(11) . ?
C14 H14 0.9500 . ?
C14 C15 1.394(11) . ?
C15 H15 0.9500 . ?
C15 C16 1.373(12) . ?
C16 C17 1.373(12) . ?
C17 H17 0.9500 . ?
C17 C18 1.355(11) . ?
C18 H18 0.9500 . ?

loop_
_geom_torsion_atom_site_label_1
_geom_torsion_atom_site_label_2
_geom_torsion_atom_site_label_3
_geom_torsion_atom_site_label_4
_geom_torsion
_geom_torsion_site_symmetry_1
_geom_torsion_site_symmetry_2
_geom_torsion_site_symmetry_3
_geom_torsion_site_symmetry_4
_geom_torsion_publ_flag
I1 C4 C5 C6 -178.2(5) . . . . ?
I2 C10 C11 C12 178.2(5) . . . . ?
O1 C19 C10 C9 178(4) . . . . ?
O1 C19 C10 C11 -8(6) . . . . ?
C19 C10 C11 C12 -174(2) . . . . ?
I3 C16 C17 C18 -179.5(7) . . . . ?
O2A C20A C16 C15 167(5) . . . . ?
O2A C20A C16 C17 -12(9) . . . . ?
C20A C16 C17 C18 180(4) . . . . ?
O2B C20B C16 C15 -15(8) . . . . ?
O2B C20B C16 C17 167(5) . . . . ?
C20B C16 C17 C18 179(3) . . . . ?
N1 C1 C2 C3 -178.3(7) . . . . ?
N1 C1 C6 C5 177.2(6) . . . . ?
N1 C7 C8 C9 178.2(6) . . . . ?
N1 C7 C12 C11 -179.0(7) . . . . ?
N1 C13 C14 C15 179.9(8) . . . . ?
N1 C13 C18 C17 179.2(8) . . . . ?
C1 N1 C7 C8 -34.7(10) . . . . ?
C1 N1 C7 C12 146.7(7) . . . . ?
C1 N1 C13 C14 140.0(8) . . . . ?
C1 N1 C13 C18 -40.5(12) . . . . ?
C1 C2 C3 C4 1.0(11) . . . . ?
C2 C1 C6 C5 -1.4(10) . . . . ?
C2 C3 C4 I1 177.2(5) . . . . ?
C2 C3 C4 C5 -1.4(10) . . . . ?
C3 C4 C5 C6 0.3(10) . . . . ?
C4 C5 C6 C1 1.0(10) . . . . ?
C6 C1 C2 C3 0.3(11) . . . . ?
C7 N1 C1 C2 150.8(7) . . . . ?
C7 N1 C1 C6 -27.8(10) . . . . ?
C7 N1 C13 C14 -43.9(12) . . . . ?
C7 N1 C13 C18 135.5(8) . . . . ?
C7 C8 C9 C10 1.9(9) . . . . ?
C8 C7 C12 C11 2.4(10) . . . . ?
C8 C9 C10 I2 -178.9(5) . . . . ?
C8 C9 C10 C19 174.2(18) . . . . ?
C8 C9 C10 C11 0.3(10) . . . . ?
C9 C10 C11 C12 -1.1(10) . . . . ?
C10 C11 C12 C7 -0.3(11) . . . . ?
C12 C7 C8 C9 -3.1(9) . . . . ?
C13 N1 C1 C2 -33.2(10) . . . . ?
C13 N1 C1 C6 148.3(7) . . . . ?
C13 N1 C7 C8 149.4(7) . . . . ?
C13 N1 C7 C12 -29.2(10) . . . . ?
C13 C14 C15 C16 1.1(13) . . . . ?
C14 C13 C18 C17 -1.3(12) . . . . ?
C14 C15 C16 I3 178.6(7) . . . . ?
C14 C15 C16 C20A 179(4) . . . . ?
C14 C15 C16 C20B 180(3) . . . . ?
C14 C15 C16 C17 -1.6(13) . . . . ?
C15 C16 C17 C18 0.7(13) . . . . ?
C16 C17 C18 C13 0.8(13) . . . . ?
C18 C13 C14 C15 0.4(13) . . . . ?
